data_7045898
loop_
_publ_author_name
'Gallen, Albert'
'Orgu\'e, S\'ilvia'
'Muller, Guillermo'
'Escudero-Ad\'an, Eduardo C'
'Riera, Antoni'
'Verdaguer, Xavier'
'Grabulosa, Arnald'

_publ_section_title
;
 Synthesis and coordination chemistry of enantiopure t-BuMeP(O)H.
;
_journal_issue 15
_journal_name_full 'Dalton transactions (Cambridge, England : 2003)'
_journal_page_first 5366
_journal_page_last 5379
_journal_paper_doi 10.1039/c8dt00897c
_journal_volume 47
_journal_year 2018
_chemical_absolute_configuration ad
_chemical_formula_sum 'C5 H13 B F3 O P'
_chemical_formula_weight 187.93
_space_group_IT_number 4
_space_group_name_Hall 'P 2yb'
_space_group_name_H-M_alt 'P 1 21 1'
_symmetry_cell_setting monoclinic
_symmetry_space_group_name_Hall 'P 2yb'
_symmetry_space_group_name_H-M 'P 1 21 1'
_atom_sites_solution_hydrogens mixed
_audit_creation_method SHELXL-2014
_audit_update_record
;
2018-03-07 deposited with the CCDC.
2018-03-21 downloaded from the CCDC.
;
_cell_angle_alpha 90
_cell_angle_beta 108.874(15)
_cell_angle_gamma 90
_cell_formula_units_Z 2
_cell_length_a 5.930(2)
_cell_length_b 11.012(5)
_cell_length_c 7.395(4)
_cell_measurement_reflns_used 522
_cell_measurement_temperature 100(2)
_cell_measurement_theta_max 30.35
_cell_measurement_theta_min 3.70
_cell_volume 456.9(4)
_computing_cell_refinement 'Bruker APEX2 v2011.4-0'
_computing_data_collection 'Bruker APEX2 v2011.4-0'
_computing_data_reduction 'Bruker SAINT V7.60A'
_computing_molecular_graphics 'Bruker SHELXTL'
_computing_publication_material 'Bruker SHELXTL'
_computing_structure_refinement 'SHELXL-2014 (Sheldrick, 2014)'
_computing_structure_solution Sir2011
_diffrn_ambient_temperature 100(2)
_diffrn_measured_fraction_theta_full 0.976
_diffrn_measured_fraction_theta_max 0.934
_diffrn_radiation_type MoK\a
_diffrn_radiation_wavelength 0.71073
_diffrn_reflns_av_R_equivalents 0.0238
_diffrn_reflns_av_unetI/netI 0.0347
_diffrn_reflns_Laue_measured_fraction_full 0.976
_diffrn_reflns_Laue_measured_fraction_max 0.934
_diffrn_reflns_limit_h_max 5
_diffrn_reflns_limit_h_min -8
_diffrn_reflns_limit_k_max 15
_diffrn_reflns_limit_k_min -15
_diffrn_reflns_limit_l_max 10
_diffrn_reflns_limit_l_min -7
_diffrn_reflns_number 4041
_diffrn_reflns_point_group_measured_fraction_full 0.885
_diffrn_reflns_point_group_measured_fraction_max 0.824
_diffrn_reflns_theta_full 25.242
_diffrn_reflns_theta_max 30.554
_diffrn_reflns_theta_min 2.911
_exptl_absorpt_coefficient_mu 0.293
_exptl_absorpt_correction_T_max 0.7461
_exptl_absorpt_correction_T_min 0.6045
_exptl_absorpt_correction_type multi-scan
_exptl_absorpt_process_details 'SADABS 2014/4'
_exptl_crystal_colour colourless
_exptl_crystal_density_diffrn 1.366
_exptl_crystal_description block
_exptl_crystal_F_000 196
_exptl_crystal_size_max 0.30
_exptl_crystal_size_mid 0.30
_exptl_crystal_size_min 0.10
_refine_diff_density_max 0.266
_refine_diff_density_min -0.293
_refine_diff_density_rms 0.046
_refine_ls_abs_structure_details
;
 Flack x determined using 848 quotients [(I+)-(I-)]/[(I+)+(I-)]
 (Parsons, Flack and Wagner, Acta Cryst. B69 (2013) 249-259).
;
_refine_ls_abs_structure_Flack -0.06(8)
_refine_ls_extinction_method none
_refine_ls_goodness_of_fit_ref 1.070
_refine_ls_hydrogen_treatment noref
_refine_ls_matrix_type full
_refine_ls_number_parameters 108
_refine_ls_number_reflns 2322
_refine_ls_number_restraints 1
_refine_ls_restrained_S_all 1.070
_refine_ls_R_factor_all 0.0318
_refine_ls_R_factor_gt 0.0296
_refine_ls_shift/su_max 0.000
_refine_ls_shift/su_mean 0.000
_refine_ls_structure_factor_coef Fsqd
_refine_ls_weighting_details 'w=1/[\s^2^(Fo^2^)+(0.0448P)^2^] where P=(Fo^2^+2Fc^2^)/3'
_refine_ls_weighting_scheme calc
_refine_ls_wR_factor_gt 0.0736
_refine_ls_wR_factor_ref 0.0750
_reflns_Friedel_coverage 0.685
_reflns_Friedel_fraction_full 0.783
_reflns_Friedel_fraction_max 0.704
_reflns_number_gt 2209
_reflns_number_total 2322
_reflns_threshold_expression 'I > 2\s(I)'
_cod_data_source_file c8dt00897c2.cif
_cod_data_source_block (S)-1-BF3
_cod_depositor_comments
;
The following automatic conversions were performed:

'_symmetry_cell_setting' value 'Monoclinic' changed to 'monoclinic'
according to
/home/data/users/saulius/crontab/automatic-downloads/rss-feeds/RSC/lib/dictionaries/cif_core.dic
dictionary named 'cif_core.dic' version 2.4.2 from 2011-04-26.

Automatic conversion script
Id: cif_fix_values 4973 2017-02-22 13:04:09Z antanas 

 Adding full bibliography for 7045898--7045902.cif.
;
_cod_original_cell_volume 457.0(3)
_cod_original_sg_symbol_H-M P2(1)
_cod_database_code 7045898
_shelx_space_group_comment
;
The symmetry employed for this shelxl refinement is uniquely defined
by the following loop, which should always be used as a source of
symmetry information in preference to the above space-group names.
They are only intended as comments.
;
_shelx_estimated_absorpt_t_min 0.917
_shelx_estimated_absorpt_t_max 0.971
_shelxl_version_number 2014-3

loop_
_space_group_symop_operation_xyz
'x, y, z'
'-x, y+1/2, -z'

loop_
_atom_site_label
_atom_site_type_symbol
_atom_site_fract_x
_atom_site_fract_y
_atom_site_fract_z
_atom_site_U_iso_or_equiv
_atom_site_adp_type
_atom_site_occupancy
_atom_site_site_symmetry_order
_atom_site_calc_flag
_atom_site_refinement_flags_posn
_atom_site_refinement_flags_adp
P1 P 0.68901(8) 0.30459(5) 0.82689(6) 0.01474(12) Uani 1 1 d . .
O1 O 0.7941(3) 0.41977(14) 0.7642(2) 0.0215(3) Uani 1 1 d . .
B1 B 0.9400(4) 0.5156(2) 0.8946(3) 0.0177(4) Uani 1 1 d . .
C1 C 0.5393(4) 0.3389(2) 0.9938(3) 0.0276(5) Uani 1 1 d . .
H1A H 0.4074 0.3949 0.9352 0.041 Uiso 1 1 calc R U
H1B H 0.6514 0.3768 1.1074 0.041 Uiso 1 1 calc R U
H1C H 0.4767 0.2639 1.0307 0.041 Uiso 1 1 calc R U
C2 C 0.4994(4) 0.22870(18) 0.6142(3) 0.0161(4) Uani 1 1 d . .
C3 C 0.3024(4) 0.3158(3) 0.4991(3) 0.0258(4) Uani 1 1 d . .
H3A H 0.2059 0.3411 0.5778 0.039 Uiso 1 1 calc R U
H3B H 0.2008 0.2743 0.3843 0.039 Uiso 1 1 calc R U
H3C H 0.3750 0.3874 0.4617 0.039 Uiso 1 1 calc R U
C4 C 0.3928(4) 0.1151(2) 0.6772(3) 0.0210(4) Uani 1 1 d . .
H4A H 0.2978 0.0698 0.5640 0.031 Uiso 1 1 calc R U
H4B H 0.2910 0.1397 0.7519 0.031 Uiso 1 1 calc R U
H4C H 0.5220 0.0633 0.7556 0.031 Uiso 1 1 calc R U
C5 C 0.6616(4) 0.1906(2) 0.4974(3) 0.0258(5) Uani 1 1 d . .
H5A H 0.7348 0.2630 0.4629 0.039 Uiso 1 1 calc R U
H5B H 0.5664 0.1486 0.3809 0.039 Uiso 1 1 calc R U
H5C H 0.7866 0.1361 0.5742 0.039 Uiso 1 1 calc R U
F1 F 0.7898(2) 0.60588(13) 0.91654(19) 0.0278(3) Uani 1 1 d . .
F2 F 1.0592(2) 0.46304(13) 1.07186(17) 0.0273(3) Uani 1 1 d . .
F3 F 1.1006(2) 0.56046(14) 0.8116(2) 0.0285(3) Uani 1 1 d . .
H1P H 0.869(5) 0.229(2) 0.909(3) 0.020(6) Uiso 1 1 d . .

loop_
_atom_site_aniso_label
_atom_site_aniso_U_11
_atom_site_aniso_U_22
_atom_site_aniso_U_33
_atom_site_aniso_U_23
_atom_site_aniso_U_13
_atom_site_aniso_U_12
P1 0.0160(2) 0.0111(2) 0.0161(2) 0.00034(19) 0.00377(14) -0.0006(2)
O1 0.0284(8) 0.0161(7) 0.0189(7) -0.0007(5) 0.0063(6) -0.0088(6)
B1 0.0167(11) 0.0145(10) 0.0201(10) -0.0009(8) 0.0035(8) -0.0028(8)
C1 0.0336(12) 0.0262(12) 0.0284(10) -0.0070(8) 0.0176(9) -0.0079(9)
C2 0.0168(9) 0.0124(9) 0.0180(8) -0.0004(7) 0.0042(7) -0.0023(7)
C3 0.0236(9) 0.0187(11) 0.0277(9) 0.0035(9) -0.0018(7) -0.0004(9)
C4 0.0220(10) 0.0153(10) 0.0246(10) -0.0004(8) 0.0061(8) -0.0046(8)
C5 0.0260(11) 0.0298(12) 0.0241(10) -0.0094(9) 0.0116(8) -0.0070(9)
F1 0.0262(7) 0.0215(7) 0.0348(7) -0.0047(6) 0.0086(5) 0.0047(6)
F2 0.0244(7) 0.0271(8) 0.0229(6) 0.0038(5) -0.0026(5) -0.0024(6)
F3 0.0272(7) 0.0273(7) 0.0348(7) -0.0025(6) 0.0152(5) -0.0107(6)

loop_
_atom_type_symbol
_atom_type_description
_atom_type_scat_dispersion_real
_atom_type_scat_dispersion_imag
_atom_type_scat_source
C C 0.0033 0.0016 'International Tables Vol C Tables 4.2.6.8 and 6.1.1.4'
H H 0.0000 0.0000 'International Tables Vol C Tables 4.2.6.8 and 6.1.1.4'
B B 0.0013 0.0007 'International Tables Vol C Tables 4.2.6.8 and 6.1.1.4'
O O 0.0106 0.0060 'International Tables Vol C Tables 4.2.6.8 and 6.1.1.4'
F F 0.0171 0.0103 'International Tables Vol C Tables 4.2.6.8 and 6.1.1.4'
P P 0.1023 0.0942 'International Tables Vol C Tables 4.2.6.8 and 6.1.1.4'

loop_
_geom_angle_atom_site_label_1
_geom_angle_atom_site_label_2
_geom_angle_atom_site_label_3
_geom_angle
O1 P1 C1 111.91(11)
O1 P1 C2 108.31(9)
C1 P1 C2 113.02(11)
B1 O1 P1 125.99(13)
F1 B1 F3 111.03(19)
F1 B1 F2 109.77(18)
F3 B1 F2 110.66(17)
F1 B1 O1 108.82(17)
F3 B1 O1 107.64(17)
F2 B1 O1 108.86(17)
C3 C2 C4 111.20(17)
C3 C2 C5 111.03(17)
C4 C2 C5 109.83(18)
C3 C2 P1 109.84(15)
C4 C2 P1 108.16(13)
C5 C2 P1 106.64(14)

loop_
_geom_bond_atom_site_label_1
_geom_bond_atom_site_label_2
_geom_bond_distance
P1 O1 1.5489(16)
P1 C1 1.778(2)
P1 C2 1.815(2)
O1 B1 1.501(3)
B1 F1 1.379(3)
B1 F3 1.381(3)
B1 F2 1.398(3)
C2 C3 1.538(3)
C2 C4 1.540(3)
C2 C5 1.545(3)

loop_
_geom_torsion_atom_site_label_1
_geom_torsion_atom_site_label_2
_geom_torsion_atom_site_label_3
_geom_torsion_atom_site_label_4
_geom_torsion
C1 P1 O1 B1 48.1(2)
C2 P1 O1 B1 173.35(17)
P1 O1 B1 F1 -92.1(2)
P1 O1 B1 F3 147.49(15)
P1 O1 B1 F2 27.5(2)
O1 P1 C2 C3 -57.80(17)
C1 P1 C2 C3 66.79(18)
O1 P1 C2 C4 -179.33(13)
C1 P1 C2 C4 -54.75(17)
O1 P1 C2 C5 62.59(16)
C1 P1 C2 C5 -172.82(16)
